data_7003156
loop_
_publ_author_name
'Yen, Swee Kuan'
'Koh, Lip Lin'
'Huynh, Han Vinh'
'Hor, T. S. Andy'

_publ_section_title
;
 Pd(ii) complexes with mixed benzothiazolin-2-ylidene and phosphine
 ligands and their catalytic activities toward C--C coupling reactions
;
_journal_issue 5
_journal_name_full 'Dalton Transactions'
_journal_page_first 699
_journal_page_last 706
_journal_paper_doi 10.1039/b713152f
_journal_year 2008
_chemical_formula_sum 'C28 H26 Br2 Cl3 N2 P Pd S'
_chemical_formula_weight 826.11
_chemical_name_systematic
;
?
;
_space_group_IT_number 14
_symmetry_cell_setting monoclinic
_symmetry_space_group_name_Hall '-P 2yn'
_symmetry_space_group_name_H-M 'P 1 21/n 1'
_atom_sites_solution_hydrogens geom
_atom_sites_solution_primary direct
_atom_sites_solution_secondary difmap
_audit_creation_method SHELXL-97
_cell_angle_alpha 90.00
_cell_angle_beta 108.276(2)
_cell_angle_gamma 90.00
_cell_formula_units_Z 4
_cell_length_a 11.4169(9)
_cell_length_b 18.4151(14)
_cell_length_c 16.1271(12)
_cell_measurement_reflns_used 4438
_cell_measurement_temperature 223(2)
_cell_measurement_theta_max 26.36
_cell_measurement_theta_min 2.18
_cell_volume 3219.6(4)
_computing_cell_refinement 'Bruker SMART'
_computing_data_collection 'Bruker SMART'
_computing_data_reduction 'Bruker SAINT'
_computing_molecular_graphics 'Bruker SHELXTL'
_computing_publication_material 'Bruker SHELXTL'
_computing_structure_refinement 'SHELXL-97 (Sheldrick, 1997)'
_computing_structure_solution 'SHELXS-97 (Sheldrick, 1990)'
_diffrn_ambient_temperature 223(2)
_diffrn_measured_fraction_theta_full 0.999
_diffrn_measured_fraction_theta_max 0.999
_diffrn_measurement_device_type 'CCD area detector'
_diffrn_measurement_method 'phi and omega scans'
_diffrn_radiation_monochromator graphite
_diffrn_radiation_source 'fine-focus sealed tube'
_diffrn_radiation_type MoK\a
_diffrn_radiation_wavelength 0.71073
_diffrn_reflns_av_R_equivalents 0.0482
_diffrn_reflns_av_sigmaI/netI 0.0551
_diffrn_reflns_limit_h_max 14
_diffrn_reflns_limit_h_min -14
_diffrn_reflns_limit_k_max 23
_diffrn_reflns_limit_k_min -23
_diffrn_reflns_limit_l_max 10
_diffrn_reflns_limit_l_min -20
_diffrn_reflns_number 22528
_diffrn_reflns_theta_full 27.50
_diffrn_reflns_theta_max 27.50
_diffrn_reflns_theta_min 1.93
_exptl_absorpt_coefficient_mu 3.443
_exptl_absorpt_correction_T_max 0.8746
_exptl_absorpt_correction_T_min 0.3397
_exptl_absorpt_correction_type 'Sadabs, (Sheldrick 2001)'
_exptl_crystal_colour yellow
_exptl_crystal_density_diffrn 1.704
_exptl_crystal_density_meas 0
_exptl_crystal_density_method 'not measured'
_exptl_crystal_description Block
_exptl_crystal_F_000 1624
_exptl_crystal_size_max 0.40
_exptl_crystal_size_mid 0.20
_exptl_crystal_size_min 0.04
_refine_diff_density_max 0.691
_refine_diff_density_min -0.614
_refine_diff_density_rms 0.098
_refine_ls_extinction_method none
_refine_ls_goodness_of_fit_ref 1.006
_refine_ls_hydrogen_treatment constr
_refine_ls_matrix_type full
_refine_ls_number_parameters 344
_refine_ls_number_reflns 7378
_refine_ls_number_restraints 0
_refine_ls_restrained_S_all 1.006
_refine_ls_R_factor_all 0.0554
_refine_ls_R_factor_gt 0.0370
_refine_ls_shift/su_max 0.003
_refine_ls_shift/su_mean 0.000
_refine_ls_structure_factor_coef Fsqd
_refine_ls_weighting_details 'calc w=1/[\s^2^(Fo^2^)+(0.0372P)^2^+0.0000P] where P=(Fo^2^+2Fc^2^)/3'
_refine_ls_weighting_scheme calc
_refine_ls_wR_factor_gt 0.0806
_refine_ls_wR_factor_ref 0.0869
_reflns_number_gt 5646
_reflns_number_total 7378
_reflns_threshold_expression >2sigma(I)
_cod_data_source_file b713152f.txt
_cod_data_source_block 5425
_cod_depositor_comments
;
The following automatic conversions were performed:
'_symmetry_cell_setting' value 'Monoclinic' changed to 'monoclinic'
according to '/home/saulius/struct/CIF-dictionaries/cif_core.dic'
dictionary named 'cif_core.dic' version 2.4.1 from 2010-06-29.

Automatic conversion script
Id: cif_fix_enum 1527 2010-12-29 10:47:43Z saulius 
;
_cod_original_sg_symbol_H-M P2(1)/n
_cod_database_code 7003156

loop_
_symmetry_equiv_pos_as_xyz
'x, y, z'
'-x+1/2, y+1/2, -z+1/2'
'-x, -y, -z'
'x-1/2, -y-1/2, z-1/2'

loop_
_atom_site_label
_atom_site_type_symbol
_atom_site_fract_x
_atom_site_fract_y
_atom_site_fract_z
_atom_site_U_iso_or_equiv
_atom_site_adp_type
_atom_site_occupancy
_atom_site_symmetry_multiplicity
_atom_site_calc_flag
_atom_site_refinement_flags
_atom_site_disorder_assembly
_atom_site_disorder_group
Pd1 Pd 0.23374(2) 0.205552(12) 0.785174(15) 0.02357(7) Uani 1 1 d . . .
Br1 Br 0.16481(3) 0.297612(17) 0.66763(2) 0.03778(10) Uani 1 1 d . . .
Br2 Br 0.41048(3) 0.17392(2) 0.73547(3) 0.04453(11) Uani 1 1 d . . .
P1 P 0.06634(8) 0.23020(4) 0.82741(6) 0.02903(19) Uani 1 1 d . . .
S1 S 0.37423(8) 0.16299(4) 0.98337(5) 0.03008(18) Uani 1 1 d . . .
N1 N 0.2799(2) 0.06266(13) 0.87701(16) 0.0260(6) Uani 1 1 d . . .
C1 C 0.2940(3) 0.13417(16) 0.8801(2) 0.0252(7) Uani 1 1 d . . .
C2 C 0.3257(3) 0.02747(16) 0.9583(2) 0.0263(7) Uani 1 1 d . . .
C3 C 0.3180(3) -0.04632(17) 0.9746(2) 0.0343(8) Uani 1 1 d . . .
H3 H 0.2800 -0.0791 0.9295 0.041 Uiso 1 1 calc R . .
C4 C 0.3684(3) -0.06921(17) 1.0596(2) 0.0384(8) Uani 1 1 d . . .
H4 H 0.3640 -0.1187 1.0725 0.046 Uiso 1 1 calc R . .
C5 C 0.4254(3) -0.02191(19) 1.1263(2) 0.0400(9) Uani 1 1 d . . .
H5 H 0.4594 -0.0399 1.1833 0.048 Uiso 1 1 calc R . .
C6 C 0.4333(3) 0.05155(18) 1.1107(2) 0.0342(8) Uani 1 1 d . . .
H6 H 0.4721 0.0839 1.1561 0.041 Uiso 1 1 calc R . .
C7 C 0.3817(3) 0.07565(16) 1.0252(2) 0.0280(7) Uani 1 1 d . . .
C8 C 0.2190(3) 0.02219(17) 0.7968(2) 0.0353(8) Uani 1 1 d . . .
H8A H 0.2663 -0.0220 0.7959 0.042 Uiso 1 1 calc R . .
H8B H 0.2193 0.0518 0.7464 0.042 Uiso 1 1 calc R . .
C9 C 0.0882(4) 0.0016(2) 0.7880(3) 0.0469(9) Uani 1 1 d . . .
H9A H 0.0378 0.0456 0.7814 0.056 Uiso 1 1 calc R . .
H9B H 0.0859 -0.0236 0.8410 0.056 Uiso 1 1 calc R . .
C10 C 0.0346(5) -0.0476(2) 0.7092(3) 0.0719(14) Uani 1 1 d . . .
H10A H 0.0399 -0.0234 0.6570 0.108 Uiso 1 1 calc R . .
H10B H -0.0510 -0.0580 0.7028 0.108 Uiso 1 1 calc R . .
H10C H 0.0810 -0.0926 0.7176 0.108 Uiso 1 1 calc R . .
C1A C 0.0633(3) 0.19778(17) 0.9343(2) 0.0336(8) Uani 1 1 d . . .
C2A C 0.0498(4) 0.2432(2) 0.9983(3) 0.0581(12) Uani 1 1 d . . .
H1A H 0.0426 0.2936 0.9891 0.070 Uiso 1 1 calc R . .
C3A C 0.0470(6) 0.2135(3) 1.0765(3) 0.0774(16) Uani 1 1 d . . .
H2A H 0.0348 0.2433 1.1204 0.093 Uiso 1 1 calc R . .
C4A C 0.0623(5) 0.1403(2) 1.0888(3) 0.0674(14) Uani 1 1 d . . .
H3A H 0.0633 0.1189 1.1419 0.081 Uiso 1 1 calc R . .
C5A C 0.0761(4) 0.0987(2) 1.0218(3) 0.0511(10) Uani 1 1 d . . .
H4A H 0.0854 0.0483 1.0303 0.061 Uiso 1 1 calc R . .
N2 N 0.0773(3) 0.12579(15) 0.9454(2) 0.0407(7) Uani 1 1 d . . .
C1B C 0.0427(4) 0.32761(17) 0.8340(2) 0.0368(8) Uani 1 1 d . . .
C2B C -0.0731(4) 0.3589(2) 0.8116(3) 0.0474(10) Uani 1 1 d . . .
H2B H -0.1441 0.3304 0.7886 0.057 Uiso 1 1 calc R . .
C3B C -0.0831(5) 0.4330(2) 0.8235(3) 0.0591(12) Uani 1 1 d . . .
H3B H -0.1615 0.4547 0.8090 0.071 Uiso 1 1 calc R . .
C4B C 0.0209(5) 0.4748(2) 0.8565(3) 0.0601(12) Uani 1 1 d . . .
H4B H 0.0131 0.5250 0.8641 0.072 Uiso 1 1 calc R . .
C5B C 0.1351(4) 0.4442(2) 0.8782(3) 0.0564(11) Uani 1 1 d . . .
H5B H 0.2058 0.4731 0.9009 0.068 Uiso 1 1 calc R . .
C6B C 0.1468(4) 0.37007(19) 0.8666(3) 0.0461(9) Uani 1 1 d . . .
H6B H 0.2255 0.3488 0.8810 0.055 Uiso 1 1 calc R . .
C1C C -0.0734(3) 0.18992(18) 0.7539(2) 0.0353(8) Uani 1 1 d . . .
C2C C -0.1718(4) 0.1709(2) 0.7816(3) 0.0574(11) Uani 1 1 d . . .
H2C H -0.1703 0.1818 0.8388 0.069 Uiso 1 1 calc R . .
C3C C -0.2735(4) 0.1356(3) 0.7250(4) 0.0721(15) Uani 1 1 d . . .
H3C H -0.3402 0.1228 0.7444 0.087 Uiso 1 1 calc R . .
C4C C -0.2770(4) 0.1196(3) 0.6424(3) 0.0702(14) Uani 1 1 d . . .
H4C H -0.3461 0.0956 0.6048 0.084 Uiso 1 1 calc R . .
C5C C -0.1815(4) 0.1380(3) 0.6135(3) 0.0694(14) Uani 1 1 d . . .
H5C H -0.1845 0.1271 0.5559 0.083 Uiso 1 1 calc R . .
C6C C -0.0788(4) 0.1731(2) 0.6694(3) 0.0507(10) Uani 1 1 d . . .
H6C H -0.0125 0.1855 0.6494 0.061 Uiso 1 1 calc R . .
C1S C 0.1804(4) 0.1604(2) 0.5073(3) 0.0560(11) Uani 1 1 d . . .
H1S H 0.2170 0.1919 0.5587 0.067 Uiso 1 1 calc R . .
Cl1A Cl 0.08724(14) 0.09473(8) 0.53435(9) 0.0813(4) Uani 1 1 d . . .
Cl1B Cl 0.29948(14) 0.11535(7) 0.48081(10) 0.0822(4) Uani 1 1 d . . .
Cl1C Cl 0.09568(16) 0.21383(6) 0.42066(9) 0.0890(5) Uani 1 1 d . . .

loop_
_atom_site_aniso_label
_atom_site_aniso_U_11
_atom_site_aniso_U_22
_atom_site_aniso_U_33
_atom_site_aniso_U_23
_atom_site_aniso_U_13
_atom_site_aniso_U_12
Pd1 0.02878(13) 0.02109(12) 0.02282(13) 0.00401(9) 0.01093(10) 0.00181(9)
Br1 0.0508(2) 0.03122(18) 0.0339(2) 0.01200(15) 0.01707(17) 0.00934(15)
Br2 0.0421(2) 0.0537(2) 0.0473(2) 0.02010(18) 0.02782(19) 0.01651(17)
P1 0.0358(5) 0.0263(4) 0.0294(5) 0.0026(3) 0.0165(4) 0.0045(3)
S1 0.0393(5) 0.0229(4) 0.0260(4) 0.0018(3) 0.0073(4) -0.0030(3)
N1 0.0360(15) 0.0207(12) 0.0227(14) 0.0015(10) 0.0111(12) -0.0008(11)
C1 0.0289(16) 0.0266(15) 0.0245(17) 0.0001(13) 0.0146(14) 0.0005(13)
C2 0.0329(17) 0.0233(15) 0.0263(17) 0.0068(13) 0.0143(14) 0.0032(13)
C3 0.049(2) 0.0247(16) 0.0344(19) 0.0013(14) 0.0201(17) 0.0032(15)
C4 0.054(2) 0.0235(17) 0.045(2) 0.0128(16) 0.0261(19) 0.0066(16)
C5 0.049(2) 0.043(2) 0.031(2) 0.0132(16) 0.0149(17) 0.0075(17)
C6 0.043(2) 0.0351(18) 0.0264(18) 0.0020(14) 0.0138(16) -0.0031(15)
C7 0.0337(18) 0.0232(15) 0.0283(18) 0.0043(13) 0.0115(14) 0.0009(13)
C8 0.056(2) 0.0244(16) 0.0254(18) -0.0006(13) 0.0124(16) -0.0038(15)
C9 0.055(2) 0.042(2) 0.039(2) -0.0077(17) 0.0077(19) -0.0094(18)
C10 0.083(4) 0.069(3) 0.054(3) -0.021(2) 0.007(3) -0.034(3)
C1A 0.0403(19) 0.0341(18) 0.033(2) 0.0027(14) 0.0215(16) 0.0029(14)
C2A 0.103(4) 0.039(2) 0.047(2) -0.0056(19) 0.046(3) 0.001(2)
C3A 0.135(5) 0.066(3) 0.052(3) -0.006(2) 0.060(3) -0.006(3)
C4A 0.107(4) 0.060(3) 0.048(3) 0.001(2) 0.044(3) -0.020(3)
C5A 0.069(3) 0.040(2) 0.049(3) 0.0080(18) 0.025(2) -0.0100(19)
N2 0.055(2) 0.0347(16) 0.0383(18) 0.0012(14) 0.0228(15) -0.0028(14)
C1B 0.055(2) 0.0290(17) 0.037(2) 0.0068(15) 0.0301(18) 0.0090(16)
C2B 0.061(3) 0.040(2) 0.055(3) 0.0104(19) 0.038(2) 0.0117(19)
C3B 0.079(3) 0.045(2) 0.070(3) 0.017(2) 0.047(3) 0.032(2)
C4B 0.102(4) 0.035(2) 0.061(3) 0.007(2) 0.049(3) 0.017(2)
C5B 0.084(3) 0.035(2) 0.053(3) -0.0060(19) 0.026(2) 0.004(2)
C6B 0.059(3) 0.036(2) 0.046(2) -0.0033(17) 0.020(2) 0.0057(18)
C1C 0.0296(18) 0.0358(18) 0.042(2) 0.0083(16) 0.0139(16) 0.0028(14)
C2C 0.040(2) 0.082(3) 0.056(3) 0.012(2) 0.023(2) -0.001(2)
C3C 0.036(2) 0.098(4) 0.086(4) 0.022(3) 0.025(3) -0.009(2)
C4C 0.043(3) 0.092(4) 0.064(3) 0.020(3) 0.000(2) -0.025(2)
C5C 0.051(3) 0.102(4) 0.050(3) -0.003(3) 0.008(2) -0.025(3)
C6C 0.041(2) 0.067(3) 0.044(2) -0.001(2) 0.0130(19) -0.0123(19)
C1S 0.080(3) 0.047(2) 0.048(3) -0.0064(19) 0.031(2) 0.004(2)
Cl1A 0.0946(10) 0.0866(9) 0.0777(9) -0.0054(7) 0.0487(8) -0.0149(7)
Cl1B 0.0929(10) 0.0867(9) 0.0861(10) -0.0014(7) 0.0554(8) 0.0098(7)
Cl1C 0.1402(13) 0.0496(7) 0.0672(9) -0.0009(6) 0.0181(9) 0.0204(7)

loop_
_atom_type_symbol
_atom_type_description
_atom_type_scat_dispersion_real
_atom_type_scat_dispersion_imag
_atom_type_scat_source
C C 0.0033 0.0016 'International Tables Vol C Tables 4.2.6.8 and 6.1.1.4'
H H 0.0000 0.0000 'International Tables Vol C Tables 4.2.6.8 and 6.1.1.4'
N N 0.0061 0.0033 'International Tables Vol C Tables 4.2.6.8 and 6.1.1.4'
P P 0.1023 0.0942 'International Tables Vol C Tables 4.2.6.8 and 6.1.1.4'
S S 0.1246 0.1234 'International Tables Vol C Tables 4.2.6.8 and 6.1.1.4'
Br Br -0.2901 2.4595 'International Tables Vol C Tables 4.2.6.8 and 6.1.1.4'
Pd Pd -0.9988 1.0072 'International Tables Vol C Tables 4.2.6.8 and 6.1.1.4'
Cl Cl 0.1484 0.1585 'International Tables Vol C Tables 4.2.6.8 and 6.1.1.4'

loop_
_geom_angle_atom_site_label_1
_geom_angle_atom_site_label_2
_geom_angle_atom_site_label_3
_geom_angle
_geom_angle_site_symmetry_1
_geom_angle_site_symmetry_3
_geom_angle_publ_flag
C1 Pd1 P1 91.27(9) . . ?
C1 Pd1 Br2 88.45(8) . . ?
P1 Pd1 Br2 177.35(3) . . ?
C1 Pd1 Br1 178.02(9) . . ?
P1 Pd1 Br1 89.85(2) . . ?
Br2 Pd1 Br1 90.507(14) . . ?
C1C P1 C1B 108.88(17) . . ?
C1C P1 C1A 102.04(16) . . ?
C1B P1 C1A 102.64(15) . . ?
C1C P1 Pd1 111.82(12) . . ?
C1B P1 Pd1 111.65(11) . . ?
C1A P1 Pd1 118.90(11) . . ?
C1 S1 C7 92.10(15) . . ?
C1 N1 C2 114.6(3) . . ?
C1 N1 C8 123.8(3) . . ?
C2 N1 C8 121.5(2) . . ?
N1 C1 S1 111.4(2) . . ?
N1 C1 Pd1 128.7(2) . . ?
S1 C1 Pd1 119.89(16) . . ?
C7 C2 C3 121.2(3) . . ?
C7 C2 N1 112.0(3) . . ?
C3 C2 N1 126.7(3) . . ?
C4 C3 C2 117.1(3) . . ?
C3 C4 C5 122.1(3) . . ?
C4 C5 C6 121.2(3) . . ?
C5 C6 C7 117.4(3) . . ?
C2 C7 C6 121.0(3) . . ?
C2 C7 S1 109.6(2) . . ?
C6 C7 S1 129.4(3) . . ?
N1 C8 C9 113.2(3) . . ?
C8 C9 C10 110.8(3) . . ?
N2 C1A C2A 122.6(3) . . ?
N2 C1A P1 114.2(2) . . ?
C2A C1A P1 123.2(3) . . ?
C1A C2A C3A 119.0(4) . . ?
C4A C3A C2A 118.9(4) . . ?
C3A C4A C5A 118.5(4) . . ?
N2 C5A C4A 123.8(4) . . ?
C5A N2 C1A 117.3(3) . . ?
C6B C1B C2B 120.1(3) . . ?
C6B C1B P1 117.0(3) . . ?
C2B C1B P1 122.9(3) . . ?
C1B C2B C3B 119.2(4) . . ?
C4B C3B C2B 120.4(4) . . ?
C5B C4B C3B 120.6(4) . . ?
C4B C5B C6B 119.8(4) . . ?
C1B C6B C5B 120.0(4) . . ?
C2C C1C C6C 118.3(4) . . ?
C2C C1C P1 122.0(3) . . ?
C6C C1C P1 119.6(3) . . ?
C1C C2C C3C 120.2(4) . . ?
C4C C3C C2C 120.6(4) . . ?
C3C C4C C5C 120.3(4) . . ?
C4C C5C C6C 119.8(5) . . ?
C1C C6C C5C 120.8(4) . . ?
Cl1C C1S Cl1A 111.3(3) . . ?
Cl1C C1S Cl1B 110.5(2) . . ?
Cl1A C1S Cl1B 108.1(2) . . ?

loop_
_geom_bond_atom_site_label_1
_geom_bond_atom_site_label_2
_geom_bond_distance
_geom_bond_site_symmetry_2
_geom_bond_publ_flag
Pd1 C1 1.971(3) . ?
Pd1 P1 2.2670(8) . ?
Pd1 Br2 2.4633(4) . ?
Pd1 Br1 2.4802(4) . ?
P1 C1C 1.821(4) . ?
P1 C1B 1.822(3) . ?
P1 C1A 1.835(3) . ?
S1 C1 1.714(3) . ?
S1 C7 1.736(3) . ?
N1 C1 1.326(4) . ?
N1 C2 1.408(4) . ?
N1 C8 1.465(4) . ?
C2 C7 1.388(4) . ?
C2 C3 1.392(4) . ?
C3 C4 1.375(5) . ?
C4 C5 1.378(5) . ?
C5 C6 1.384(5) . ?
C6 C7 1.391(4) . ?
C8 C9 1.503(5) . ?
C9 C10 1.523(5) . ?
C1A N2 1.341(4) . ?
C1A C2A 1.373(5) . ?
C2A C3A 1.384(6) . ?
C3A C4A 1.366(6) . ?
C4A C5A 1.373(6) . ?
C5A N2 1.333(4) . ?
C1B C6B 1.382(5) . ?
C1B C2B 1.382(5) . ?
C2B C3B 1.388(5) . ?
C3B C4B 1.375(6) . ?
C4B C5B 1.362(6) . ?
C5B C6B 1.390(5) . ?
C1C C2C 1.378(5) . ?
C1C C6C 1.379(5) . ?
C2C C3C 1.392(6) . ?
C3C C4C 1.352(7) . ?
C4C C5C 1.358(6) . ?
C5C C6C 1.394(6) . ?
C1S Cl1C 1.734(5) . ?
C1S Cl1A 1.754(4) . ?
C1S Cl1B 1.756(4) . ?
